data_7010859
loop_
_publ_author_name
'Zhang, Qingzhi'
'Slawin, Alexandra M. Z.'
'Woollins, J. Derek'

_publ_section_title
;
 Chiral palladium complexes from N-diphenylphosphinoamino methyl esters
;
_journal_issue 24
_journal_name_full 'Journal of the Chemical Society, Dalton Transactions'
_journal_page_first 3598
_journal_paper_doi 10.1039/b104571g
_journal_year 2001
_chemical_formula_analytical 'C18 H22 Cl2 N O2 P Pd S'
_chemical_formula_moiety 'C18 H22 Cl2 N O2 P Pd S'
_chemical_formula_structural 'C18 H22 Cl2 N O2 P Pd S'
_chemical_formula_sum 'C18 H22 Cl2 N O2 P Pd S'
_chemical_formula_weight 524.70
_chemical_name_systematic ?
_space_group_IT_number 19
_symmetry_cell_setting orthorhombic
_symmetry_space_group_name_Hall 'P 2ac 2ab'
_symmetry_space_group_name_H-M 'P 21 21 21'
_atom_sites_solution_hydrogens geom
_atom_sites_solution_primary direct
_atom_sites_solution_secondary difmap
_audit_creation_method SHELXL
_cell_angle_alpha 90.00
_cell_angle_beta 90.00
_cell_angle_gamma 90.00
_cell_formula_units_Z 4
_cell_length_a 8.87370(10)
_cell_length_b 13.5627(2)
_cell_length_c 17.52930(10)
_cell_measurement_reflns_used 123
_cell_measurement_temperature 293(2)
_cell_measurement_theta_max 168
_cell_measurement_theta_min 12
_cell_volume 2109.67(4)
_computing_cell_refinement SMART/SAINT
_computing_data_collection SMART
_computing_data_reduction SAINT
_computing_molecular_graphics SHELXTL
_computing_publication_material SHELXTL
_computing_structure_refinement 'SHELXL-93 (Sheldrick, 1993)'
_computing_structure_solution 'SHELXS-86 (Sheldrick, 1990)'
_diffrn_ambient_temperature 293(2)
_diffrn_measurement_device SMART
_diffrn_measurement_method CCD
_diffrn_radiation_monochromator graphite
_diffrn_radiation_source 'fine-focus sealed tube'
_diffrn_radiation_type MoK\a
_diffrn_radiation_wavelength 0.71073
_diffrn_reflns_av_R_equivalents 0.0180
_diffrn_reflns_av_sigmaI/netI 0.0207
_diffrn_reflns_limit_h_max 9
_diffrn_reflns_limit_h_min -9
_diffrn_reflns_limit_k_max 15
_diffrn_reflns_limit_k_min -14
_diffrn_reflns_limit_l_max 19
_diffrn_reflns_limit_l_min -18
_diffrn_reflns_number 9249
_diffrn_reflns_theta_max 23.27
_diffrn_reflns_theta_min 1.90
_exptl_absorpt_coefficient_mu 1.320
_exptl_absorpt_correction_T_max 1.000000
_exptl_absorpt_correction_T_min 0.814969
_exptl_absorpt_correction_type sadabs
_exptl_crystal_colour yellow
_exptl_crystal_density_diffrn 1.652
_exptl_crystal_description prism
_exptl_crystal_F_000 1056
_exptl_crystal_size_max .25
_exptl_crystal_size_mid .1
_exptl_crystal_size_min .1
_refine_diff_density_max 0.407
_refine_diff_density_min -0.210
_refine_diff_density_rms 0.038
_refine_ls_abs_structure_details 'Flack H D (1983), Acta Cryst. A39, 876-881'
_refine_ls_abs_structure_Flack -0.01(2)
_refine_ls_extinction_coef 0.0016(2)
_refine_ls_extinction_expression Fc^*^=kFc[1+0.001xFc^2^\l^3^/sin(2\q)]^-1/4^
_refine_ls_extinction_method SHELXL
_refine_ls_goodness_of_fit_all 1.008
_refine_ls_goodness_of_fit_obs 1.021
_refine_ls_hydrogen_treatment riding
_refine_ls_matrix_type full
_refine_ls_number_parameters 240
_refine_ls_number_reflns 3010
_refine_ls_number_restraints 1
_refine_ls_restrained_S_all 1.071
_refine_ls_restrained_S_obs 1.021
_refine_ls_R_factor_all 0.0189
_refine_ls_R_factor_obs 0.0168
_refine_ls_shift/esd_max 0.004
_refine_ls_shift/esd_mean 0.001
_refine_ls_structure_factor_coef Fsqd
_refine_ls_weighting_details 'w=1/[\s^2^(Fo^2^)+(0.0291P)^2^+0.0074P] where P=(Fo^2^+2Fc^2^)/3'
_refine_ls_weighting_scheme calc
_refine_ls_wR_factor_all 0.0454
_refine_ls_wR_factor_obs 0.0423
_reflns_number_observed 2887
_reflns_number_total 3023
_reflns_observed_criterion >2sigma(I)
_cod_data_source_file b104571g.txt
_cod_data_source_block 5
_cod_depositor_comments
;
The following automatic conversions were performed:
'_symmetry_cell_setting' value 'Orthorhombic' changed to 'orthorhombic'
according to '/home/saulius/struct/CIF-dictionaries/cif_core.dic'
dictionary named 'cif_core.dic' version 2.4.1 from 2010-06-29.

Automatic conversion script
Id: cif_fix_enum 1527 2010-12-29 10:47:43Z saulius 

The following automatic conversions were performed:

'_refine_ls_weighting_scheme' value 'calc
w=1/[\s^2^(Fo^2^)+(0.0291P)^2^+0.0074P] where P=(Fo^2^+2Fc^2^)/3' was
changed to 'calc'. New tag '_refine_ls_weighting_details' was
created. The value of the new tag was set to
'w=1/[\s^2^(Fo^2^)+(0.0291P)^2^+0.0074P] where P=(Fo^2^+2Fc^2^)/3'.

Automatic conversion script
Id: cif_fix_values 3143 2015-03-26 13:38:13Z robertas 
;
_cod_original_sg_symbol_H-M P2(1)2(1)2(1)
_cod_database_code 7010859

loop_
_symmetry_equiv_pos_as_xyz
'x, y, z'
'-x+1/2, -y, z+1/2'
'-x, y+1/2, -z+1/2'
'x+1/2, -y+1/2, -z'

loop_
_atom_site_aniso_label
_atom_site_aniso_U_11
_atom_site_aniso_U_22
_atom_site_aniso_U_33
_atom_site_aniso_U_23
_atom_site_aniso_U_13
_atom_site_aniso_U_12
Pd1 0.03072(12) 0.02822(11) 0.03447(11) 0.00188(8) 0.00312(9) 0.00144(9)
Cl1 0.0329(4) 0.0531(4) 0.0722(5) 0.0112(5) 0.0030(4) -0.0056(3)
Cl2 0.0608(6) 0.0400(4) 0.0645(5) 0.0181(3) 0.0131(4) 0.0075(4)
P1 0.0274(4) 0.0279(3) 0.0305(3) -0.0016(2) 0.0006(3) 0.0020(3)
N1 0.0405(13) 0.0313(11) 0.0321(11) 0.0011(9) 0.0029(11) 0.0080(10)
C1 0.034(2) 0.0283(14) 0.0348(14) -0.0030(11) 0.0054(12) -0.0007(12)
C2 0.040(2) 0.0311(15) 0.040(2) -0.0027(13) 0.0115(14) -0.0069(13)
O2 0.089(2) 0.0505(12) 0.0406(11) -0.0022(10) -0.0010(12) 0.0117(14)
O3 0.072(2) 0.0564(14) 0.0454(13) -0.0120(10) 0.0104(12) 0.0193(12)
C3 0.087(3) 0.066(2) 0.045(2) -0.022(2) 0.018(2) -0.003(2)
C4 0.030(2) 0.046(2) 0.052(2) 0.0015(14) 0.0110(14) -0.0004(13)
C5 0.025(2) 0.042(2) 0.052(2) 0.0022(13) -0.0023(13) -0.0020(12)
S5 0.0351(4) 0.0444(4) 0.0530(4) 0.0111(4) 0.0042(3) 0.0106(3)
C6 0.046(2) 0.123(3) 0.059(2) 0.025(2) -0.008(2) 0.014(2)
C7 0.031(2) 0.0271(14) 0.044(2) -0.0025(12) -0.0007(13) -0.0023(12)
C8 0.036(2) 0.046(2) 0.041(2) 0.0049(13) -0.0013(14) 0.0014(14)
C9 0.036(2) 0.063(2) 0.062(2) 0.019(2) -0.009(2) -0.003(2)
C10 0.031(2) 0.045(2) 0.090(3) 0.012(2) -0.006(2) 0.0020(14)
C11 0.038(2) 0.048(2) 0.084(3) -0.017(2) 0.010(2) 0.0054(14)
C12 0.038(2) 0.052(2) 0.053(2) -0.0116(15) -0.0013(15) 0.0065(14)
C13 0.0245(15) 0.0328(13) 0.0381(14) -0.0030(12) -0.0003(13) 0.0059(10)
C14 0.044(2) 0.048(2) 0.037(2) -0.0028(13) -0.0012(13) 0.0015(14)
C15 0.055(2) 0.065(2) 0.043(2) -0.016(2) -0.012(2) 0.004(2)
C16 0.041(2) 0.059(2) 0.075(3) -0.030(2) -0.014(2) 0.003(2)
C17 0.041(2) 0.038(2) 0.074(2) -0.012(2) -0.005(2) -0.0011(13)
C18 0.038(2) 0.035(2) 0.044(2) -0.0023(13) -0.0023(13) 0.0058(13)

loop_
_atom_site_label
_atom_site_type_symbol
_atom_site_fract_x
_atom_site_fract_y
_atom_site_fract_z
_atom_site_U_iso_or_equiv
_atom_site_thermal_displace_type
_atom_site_occupancy
_atom_site_calc_flag
_atom_site_refinement_flags
_atom_site_disorder_group
Pd1 Pd 0.02645(2) 0.805632(13) 0.147454(11) 0.03114(8) Uani 1 d . .
Cl1 Cl 0.28544(8) 0.81212(6) 0.13963(5) 0.0527(2) Uani 1 d . .
Cl2 Cl 0.00495(10) 0.95989(5) 0.08543(4) 0.0551(2) Uani 1 d . .
P1 P 0.03792(9) 0.65920(4) 0.20749(3) 0.02859(15) Uani 1 d . .
N1 N -0.0378(3) 0.66752(14) 0.29363(11) 0.0347(5) Uani 1 d D .
H1N H -0.0310(29) 0.6132(12) 0.3297(10) 0.031(6) Uiso 1 d D .
C1 C -0.1335(3) 0.7498(2) 0.31821(15) 0.0324(6) Uani 1 d . .
H1A H -0.0958(3) 0.8094(2) 0.29310(15) 0.039 Uiso 1 calc R .
C2 C -0.1163(3) 0.7646(2) 0.4035(2) 0.0369(7) Uani 1 d . .
O2 O -0.0455(3) 0.7128(2) 0.44546(11) 0.0599(6) Uani 1 d . .
O3 O -0.1946(3) 0.8421(2) 0.42549(12) 0.0580(6) Uani 1 d . .
C3 C -0.1933(5) 0.8659(3) 0.5053(2) 0.0661(10) Uani 1 d . .
H3A H -0.2536(5) 0.9235(3) 0.5140(2) 0.099 Uiso 1 calc R .
H3B H -0.0916(5) 0.8784(3) 0.5213(2) 0.099 Uiso 1 calc R .
H3C H -0.2337(5) 0.8116(3) 0.5339(2) 0.099 Uiso 1 calc R .
C4 C -0.2994(3) 0.7387(2) 0.2966(2) 0.0427(7) Uani 1 d . .
H4A H -0.3408(3) 0.6826(2) 0.3238(2) 0.051 Uiso 1 calc R .
H4B H -0.3534(3) 0.7970(2) 0.3135(2) 0.051 Uiso 1 calc R .
C5 C -0.3269(3) 0.7249(2) 0.2125(2) 0.0397(7) Uani 1 d . .
H5A H -0.4344(3) 0.7273(2) 0.2023(2) 0.048 Uiso 1 calc R .
H5B H -0.2901(3) 0.6606(2) 0.1968(2) 0.048 Uiso 1 calc R .
S5 S -0.23164(8) 0.82076(5) 0.15741(5) 0.0442(2) Uani 1 d . .
C6 C -0.3096(4) 0.7959(4) 0.0648(2) 0.0761(12) Uani 1 d . .
H6A H -0.2691(4) 0.8418(4) 0.0285(2) 0.114 Uiso 1 calc R .
H6B H -0.4172(4) 0.8028(4) 0.0667(2) 0.114 Uiso 1 calc R .
H6C H -0.2843(4) 0.7299(4) 0.0497(2) 0.114 Uiso 1 calc R .
C7 C 0.2188(3) 0.6005(2) 0.2238(2) 0.0340(6) Uani 1 d . .
C8 C 0.2828(3) 0.5959(2) 0.2949(2) 0.0410(7) Uani 1 d . .
H8A H 0.2358(3) 0.6266(2) 0.3359(2) 0.049 Uiso 1 calc R .
C9 C 0.4182(4) 0.5456(2) 0.3059(2) 0.0536(9) Uani 1 d . .
H9A H 0.4596(4) 0.5415(2) 0.3546(2) 0.064 Uiso 1 calc R .
C10 C 0.4897(4) 0.5027(2) 0.2461(2) 0.0553(8) Uani 1 d . .
H10A H 0.5794(4) 0.4687(2) 0.2538(2) 0.066 Uiso 1 calc R .
C11 C 0.4287(4) 0.5097(2) 0.1736(2) 0.0569(9) Uani 1 d . .
H11A H 0.4793(4) 0.4822(2) 0.1323(2) 0.068 Uiso 1 calc R .
C12 C 0.2937(4) 0.5571(2) 0.1623(2) 0.0478(8) Uani 1 d . .
H12A H 0.2522(4) 0.5603(2) 0.1136(2) 0.057 Uiso 1 calc R .
C13 C -0.0599(3) 0.5647(2) 0.1517(2) 0.0318(6) Uani 1 d . .
C14 C -0.0852(3) 0.5785(2) 0.07431(15) 0.0429(7) Uani 1 d . .
H14A H -0.0498(3) 0.6352(2) 0.05045(15) 0.052 Uiso 1 calc R .
C15 C -0.1622(4) 0.5088(3) 0.0326(2) 0.0544(9) Uani 1 d . .
H15A H -0.1789(4) 0.5184(3) -0.0193(2) 0.065 Uiso 1 calc R .
C16 C -0.2145(4) 0.4249(3) 0.0678(2) 0.0583(9) Uani 1 d . .
H16A H -0.2685(4) 0.3786(3) 0.0398(2) 0.070 Uiso 1 calc R .
C17 C -0.1873(3) 0.4090(2) 0.1447(2) 0.0512(8) Uani 1 d . .
H17A H -0.2201(3) 0.3512(2) 0.1679(2) 0.061 Uiso 1 calc R .
C18 C -0.1109(3) 0.4797(2) 0.1867(2) 0.0391(7) Uani 1 d . .
H18A H -0.0939(3) 0.4699(2) 0.2385(2) 0.047 Uiso 1 calc R .

loop_
_atom_type_symbol
_atom_type_description
_atom_type_scat_dispersion_real
_atom_type_scat_dispersion_imag
_atom_type_scat_source
C C 0.0033 0.0016 'International Tables Vol C Tables 4.2.6.8 and 6.1.1.4'
H H 0.0000 0.0000 'International Tables Vol C Tables 4.2.6.8 and 6.1.1.4'
N N 0.0061 0.0033 'International Tables Vol C Tables 4.2.6.8 and 6.1.1.4'
O O 0.0106 0.0060 'International Tables Vol C Tables 4.2.6.8 and 6.1.1.4'
P P 0.1023 0.0942 'International Tables Vol C Tables 4.2.6.8 and 6.1.1.4'
S S 0.1246 0.1234 'International Tables Vol C Tables 4.2.6.8 and 6.1.1.4'
Cl Cl 0.1484 0.1585 'International Tables Vol C Tables 4.2.6.8 and 6.1.1.4'
Pd Pd -0.9988 1.0072 'International Tables Vol C Tables 4.2.6.8 and 6.1.1.4'

loop_
_geom_angle_atom_site_label_1
_geom_angle_atom_site_label_2
_geom_angle_atom_site_label_3
_geom_angle
_geom_angle_site_symmetry_1
_geom_angle_site_symmetry_3
_geom_angle_publ_flag
P1 Pd1 Cl1 90.94(3) . . ?
P1 Pd1 S5 95.05(3) . . ?
Cl1 Pd1 S5 172.65(3) . . ?
P1 Pd1 Cl2 177.92(3) . . ?
Cl1 Pd1 Cl2 91.11(3) . . ?
S5 Pd1 Cl2 82.88(3) . . ?
N1 P1 C7 104.20(12) . . ?
N1 P1 C13 110.03(12) . . ?
C7 P1 C13 101.32(11) . . ?
N1 P1 Pd1 110.36(8) . . ?
C7 P1 Pd1 120.07(9) . . ?
C13 P1 Pd1 110.26(9) . . ?
C1 N1 P1 123.7(2) . . ?
N1 C1 C2 109.4(2) . . ?
N1 C1 C4 114.3(2) . . ?
C2 C1 C4 110.7(2) . . ?
O2 C2 O3 124.5(3) . . ?
O2 C2 C1 125.5(3) . . ?
O3 C2 C1 110.0(3) . . ?
C2 O3 C3 117.4(3) . . ?
C5 C4 C1 114.2(2) . . ?
C4 C5 S5 110.7(2) . . ?
C6 S5 C5 99.5(2) . . ?
C6 S5 Pd1 107.30(13) . . ?
C5 S5 Pd1 115.88(10) . . ?
C8 C7 C12 119.0(3) . . ?
C8 C7 P1 122.0(2) . . ?
C12 C7 P1 119.0(2) . . ?
C7 C8 C9 120.3(3) . . ?
C10 C9 C8 120.4(3) . . ?
C9 C10 C11 119.8(3) . . ?
C12 C11 C10 120.4(3) . . ?
C11 C12 C7 120.1(3) . . ?
C18 C13 C14 119.5(2) . . ?
C18 C13 P1 120.1(2) . . ?
C14 C13 P1 120.3(2) . . ?
C15 C14 C13 120.5(3) . . ?
C16 C15 C14 119.8(3) . . ?
C15 C16 C17 120.5(3) . . ?
C18 C17 C16 119.5(3) . . ?
C13 C18 C17 120.1(3) . . ?

loop_
_geom_bond_atom_site_label_1
_geom_bond_atom_site_label_2
_geom_bond_distance
_geom_bond_site_symmetry_2
_geom_bond_publ_flag
Pd1 P1 2.2500(6) . ?
Pd1 Cl1 2.3039(8) . ?
Pd1 S5 2.3060(8) . ?
Pd1 Cl2 2.3655(7) . ?
P1 N1 1.656(2) . ?
P1 C7 1.814(3) . ?
P1 C13 1.831(2) . ?
N1 C1 1.467(3) . ?
C1 C2 1.517(4) . ?
C1 C4 1.528(4) . ?
C2 O2 1.195(4) . ?
C2 O3 1.317(4) . ?
O3 C3 1.435(4) . ?
C4 C5 1.507(4) . ?
C5 S5 1.827(3) . ?
S5 C6 1.797(4) . ?
C7 C8 1.371(4) . ?
C7 C12 1.397(4) . ?
C8 C9 1.395(4) . ?
C9 C10 1.357(5) . ?
C10 C11 1.386(5) . ?
C11 C12 1.373(5) . ?
C13 C18 1.382(4) . ?
C13 C14 1.387(4) . ?
C14 C15 1.377(4) . ?
C15 C16 1.375(5) . ?
C16 C17 1.386(5) . ?
C17 C18 1.387(4) . ?

loop_
_geom_torsion_atom_site_label_1
_geom_torsion_atom_site_label_2
_geom_torsion_atom_site_label_3
_geom_torsion_atom_site_label_4
_geom_torsion
_geom_torsion_site_symmetry_1
_geom_torsion_site_symmetry_2
_geom_torsion_site_symmetry_3
_geom_torsion_site_symmetry_4
_geom_torsion_publ_flag
Cl1 Pd1 P1 N1 118.72(10) . . . . ?
S5 Pd1 P1 N1 -57.01(10) . . . . ?
Cl2 Pd1 P1 N1 -50.6(8) . . . . ?
Cl1 Pd1 P1 C7 -2.42(11) . . . . ?
S5 Pd1 P1 C7 -178.16(10) . . . . ?
Cl2 Pd1 P1 C7 -171.7(8) . . . . ?
Cl1 Pd1 P1 C13 -119.52(9) . . . . ?
S5 Pd1 P1 C13 64.75(9) . . . . ?
Cl2 Pd1 P1 C13 71.2(8) . . . . ?
C7 P1 N1 C1 145.4(2) . . . . ?
C13 P1 N1 C1 -106.7(2) . . . . ?
Pd1 P1 N1 C1 15.2(2) . . . . ?
P1 N1 C1 C2 -150.4(2) . . . . ?
P1 N1 C1 C4 84.8(3) . . . . ?
N1 C1 C2 O2 -5.5(4) . . . . ?
C4 C1 C2 O2 121.3(3) . . . . ?
N1 C1 C2 O3 176.2(2) . . . . ?
C4 C1 C2 O3 -57.0(3) . . . . ?
O2 C2 O3 C3 0.6(5) . . . . ?
C1 C2 O3 C3 178.9(3) . . . . ?
N1 C1 C4 C5 -56.6(3) . . . . ?
C2 C1 C4 C5 179.3(2) . . . . ?
C1 C4 C5 S5 -51.6(3) . . . . ?
C4 C5 S5 C6 -171.2(2) . . . . ?
C4 C5 S5 Pd1 74.1(2) . . . . ?
P1 Pd1 S5 C6 -105.1(2) . . . . ?
Cl1 Pd1 S5 C6 110.4(3) . . . . ?
Cl2 Pd1 S5 C6 75.1(2) . . . . ?
P1 Pd1 S5 C5 4.97(11) . . . . ?
Cl1 Pd1 S5 C5 -139.5(2) . . . . ?
Cl2 Pd1 S5 C5 -174.80(11) . . . . ?
N1 P1 C7 C8 -16.8(3) . . . . ?
C13 P1 C7 C8 -131.1(2) . . . . ?
Pd1 P1 C7 C8 107.3(2) . . . . ?
N1 P1 C7 C12 162.0(2) . . . . ?
C13 P1 C7 C12 47.8(3) . . . . ?
Pd1 P1 C7 C12 -73.8(2) . . . . ?
C12 C7 C8 C9 -2.3(4) . . . . ?
P1 C7 C8 C9 176.6(2) . . . . ?
C7 C8 C9 C10 1.6(5) . . . . ?
C8 C9 C10 C11 0.6(5) . . . . ?
C9 C10 C11 C12 -2.1(5) . . . . ?
C10 C11 C12 C7 1.4(5) . . . . ?
C8 C7 C12 C11 0.8(5) . . . . ?
P1 C7 C12 C11 -178.1(2) . . . . ?
N1 P1 C13 C18 -36.6(2) . . . . ?
C7 P1 C13 C18 73.2(2) . . . . ?
Pd1 P1 C13 C18 -158.6(2) . . . . ?
N1 P1 C13 C14 142.5(2) . . . . ?
C7 P1 C13 C14 -107.6(2) . . . . ?
Pd1 P1 C13 C14 20.6(2) . . . . ?
C18 C13 C14 C15 0.9(4) . . . . ?
P1 C13 C14 C15 -178.3(2) . . . . ?
C13 C14 C15 C16 0.0(5) . . . . ?
C14 C15 C16 C17 -1.4(5) . . . . ?
C15 C16 C17 C18 2.0(5) . . . . ?
C14 C13 C18 C17 -0.3(4) . . . . ?
P1 C13 C18 C17 178.9(2) . . . . ?
C16 C17 C18 C13 -1.1(4) . . . . ?
